data_4036478
loop_
_publ_author_name
'Kotomori, Yuri'
'Sasaki, Michiko'
'Kawahata, Masatoshi'
'Yamaguchi, Kentaro'
'Takeda, Kei'

_publ_section_title
;
 Stereochemical Course of Deprotonation-Acylation of N-Boc- and
 N-Carbamoyl-2-cyano-6-methylpiperidines.
;
_journal_issue 21
_journal_name_full 'The Journal of organic chemistry'
_journal_page_first 11013
_journal_page_last 11020
_journal_paper_doi 10.1021/acs.joc.5b02178
_journal_volume 80
_journal_year 2015
_chemical_formula_sum 'C18 H23 N3 O3'
_chemical_formula_weight 329.39
_space_group_crystal_system monoclinic
_space_group_IT_number 14
_space_group_name_Hall '-P 2yn'
_space_group_name_H-M_alt 'P 1 21/n 1'
_atom_sites_solution_hydrogens geom
_audit_creation_method SHELXL-2014/7
_cell_angle_alpha 90
_cell_angle_beta 101.7530(10)
_cell_angle_gamma 90
_cell_formula_units_Z 4
_cell_length_a 9.1671(6)
_cell_length_b 11.7222(7)
_cell_length_c 15.8315(10)
_cell_measurement_reflns_used 9894
_cell_measurement_temperature 100
_cell_measurement_theta_max 72.66
_cell_measurement_theta_min 2.85
_cell_volume 1665.56(18)
_computing_cell_refinement 'Bruker SAINT'
_computing_data_collection 'Bruker APEX2'
_computing_data_reduction 'Bruker SAINT'
_computing_molecular_graphics 'ORTEP-3 for Windows'
_computing_publication_material Yadokari-XG
_computing_structure_refinement 'SHELXL-2014/7 (Sheldrick, 2014)'
_computing_structure_solution 'SHELXS-97 (Sheldrick 2014)'
_diffrn_ambient_temperature 100
_diffrn_detector_area_resol_mean 10.24
_diffrn_measured_fraction_theta_full 0.953
_diffrn_measured_fraction_theta_max 0.936
_diffrn_measurement_device_type 'BrukerD8 goniometer'
_diffrn_measurement_method 'omega and phi scans'
_diffrn_radiation_type CuK\a
_diffrn_radiation_wavelength 1.54178
_diffrn_reflns_av_R_equivalents 0.0191
_diffrn_reflns_av_unetI/netI 0.0159
_diffrn_reflns_Laue_measured_fraction_full 0.953
_diffrn_reflns_Laue_measured_fraction_max 0.936
_diffrn_reflns_limit_h_max 11
_diffrn_reflns_limit_h_min -11
_diffrn_reflns_limit_k_max 14
_diffrn_reflns_limit_k_min -13
_diffrn_reflns_limit_l_max 19
_diffrn_reflns_limit_l_min -17
_diffrn_reflns_number 14527
_diffrn_reflns_point_group_measured_fraction_full 0.953
_diffrn_reflns_point_group_measured_fraction_max 0.936
_diffrn_reflns_theta_full 67.679
_diffrn_reflns_theta_max 72.652
_diffrn_reflns_theta_min 5.167
_diffrn_source 'rotating-anode X-ray tube'
_exptl_absorpt_coefficient_mu 0.736
_exptl_absorpt_correction_type none
_exptl_crystal_colour colourless
_exptl_crystal_density_diffrn 1.314
_exptl_crystal_description prismatic
_exptl_crystal_F_000 704
_exptl_crystal_size_max 0.400
_exptl_crystal_size_mid 0.250
_exptl_crystal_size_min 0.200
_refine_diff_density_max 0.284
_refine_diff_density_min -0.239
_refine_diff_density_rms 0.074
_refine_ls_extinction_method none
_refine_ls_goodness_of_fit_ref 1.128
_refine_ls_hydrogen_treatment constr
_refine_ls_matrix_type full
_refine_ls_number_parameters 221
_refine_ls_number_reflns 3105
_refine_ls_number_restraints 0
_refine_ls_restrained_S_all 1.128
_refine_ls_R_factor_all 0.0384
_refine_ls_R_factor_gt 0.0358
_refine_ls_shift/su_max 0.001
_refine_ls_shift/su_mean 0.000
_refine_ls_structure_factor_coef Fsqd
_refine_ls_weighting_details 'w=1/[\s^2^(Fo^2^)+(0.0619P)^2^+0.4840P] where P=(Fo^2^+2Fc^2^)/3'
_refine_ls_weighting_scheme calc
_refine_ls_wR_factor_gt 0.1002
_refine_ls_wR_factor_ref 0.1094
_reflns_Friedel_coverage 0.000
_reflns_number_gt 3058
_reflns_number_total 3105
_reflns_threshold_expression 'I > 2\s(I)'
_cod_data_source_file jo5b02178_si_003.cif
_cod_data_source_block YRK-X-1937D
_cod_original_sg_symbol_H-M 'P 21/n'
_cod_database_code 4036478
_shelx_shelxl_version_number 2014/7
_shelx_space_group_comment
;
The symmetry employed for this shelxl refinement is uniquely defined
by the following loop, which should always be used as a source of
symmetry information in preference to the above space-group names.
They are only intended as comments.
;
_shelx_estimated_absorpt_t_min 0.757
_shelx_estimated_absorpt_t_max 0.867

loop_
_space_group_symop_operation_xyz
'x, y, z'
'-x+1/2, y+1/2, -z+1/2'
'-x, -y, -z'
'x-1/2, -y-1/2, z-1/2'

loop_
_atom_site_label
_atom_site_type_symbol
_atom_site_fract_x
_atom_site_fract_y
_atom_site_fract_z
_atom_site_U_iso_or_equiv
_atom_site_adp_type
_atom_site_occupancy
_atom_site_site_symmetry_order
_atom_site_calc_flag
_atom_site_refinement_flags_posn
_atom_site_refinement_flags_adp
C1 C 0.48074(11) 0.89395(9) 0.75032(7) 0.0151(2) Uani 1 1 d . .
C2 C 0.59246(12) 0.99478(9) 0.75811(7) 0.0174(2) Uani 1 1 d . .
H1 H 0.5601 1.0561 0.7932 0.021 Uiso 1 1 calc R U
H2 H 0.6920 0.9684 0.7884 0.021 Uiso 1 1 calc R U
C3 C 0.60382(12) 1.04273(10) 0.67016(8) 0.0209(3) Uani 1 1 d . .
H3 H 0.6542 0.9866 0.6391 0.025 Uiso 1 1 calc R U
H4 H 0.6644 1.1133 0.6780 0.025 Uiso 1 1 calc R U
C4 C 0.44913(13) 1.06908(10) 0.61680(8) 0.0229(3) Uani 1 1 d . .
H5 H 0.4043 1.1325 0.6441 0.027 Uiso 1 1 calc R U
H6 H 0.4581 1.0938 0.5583 0.027 Uiso 1 1 calc R U
C5 C 0.34767(13) 0.96476(10) 0.60985(7) 0.0202(3) Uani 1 1 d . .
H7 H 0.3986 0.9010 0.5854 0.024 Uiso 1 1 calc R U
C6 C 0.54573(11) 0.79732(9) 0.70819(7) 0.0174(2) Uani 1 1 d . .
C7 C 0.47634(11) 0.85167(9) 0.84313(7) 0.0153(2) Uani 1 1 d . .
C8 C 0.38389(11) 0.91041(9) 0.89631(7) 0.0155(2) Uani 1 1 d . .
C9 C 0.36101(12) 0.85369(9) 0.97065(7) 0.0173(2) Uani 1 1 d . .
H8 H 0.4026 0.7800 0.9839 0.021 Uiso 1 1 calc R U
C10 C 0.27906(12) 0.90355(10) 1.02466(7) 0.0183(2) Uani 1 1 d . .
H9 H 0.2627 0.8637 1.0742 0.022 Uiso 1 1 calc R U
C11 C 0.21981(11) 1.01328(10) 1.00634(7) 0.0172(2) Uani 1 1 d . .
C12 C 0.24254(12) 1.07122(9) 0.93359(7) 0.0177(2) Uani 1 1 d . .
H10 H 0.2032 1.1458 0.9213 0.021 Uiso 1 1 calc R U
C13 C 0.32325(12) 1.01926(9) 0.87893(7) 0.0165(2) Uani 1 1 d . .
H11 H 0.3375 1.0585 0.8287 0.020 Uiso 1 1 calc R U
C14 C 0.08436(13) 1.16871(11) 1.04927(8) 0.0236(3) Uani 1 1 d . .
H12 H 0.1675 1.2225 1.0545 0.035 Uiso 1 1 calc R U
H13 H 0.0246 1.1873 1.0922 0.035 Uiso 1 1 calc R U
H14 H 0.0220 1.1741 0.9913 0.035 Uiso 1 1 calc R U
C15 C 0.19981(15) 0.98647(13) 0.54814(8) 0.0324(3) Uani 1 1 d . .
H15 H 0.1367 0.9186 0.5454 0.049 Uiso 1 1 calc R U
H16 H 0.2180 1.0034 0.4905 0.049 Uiso 1 1 calc R U
H17 H 0.1496 1.0515 0.5688 0.049 Uiso 1 1 calc R U
C16 C 0.21881(11) 0.85357(9) 0.70815(6) 0.0152(2) Uani 1 1 d . .
C17 C -0.04359(12) 0.82041(10) 0.69449(8) 0.0242(3) Uani 1 1 d . .
H18 H -0.0155 0.7444 0.6774 0.036 Uiso 1 1 calc R U
H19 H -0.1297 0.8481 0.6523 0.036 Uiso 1 1 calc R U
H20 H -0.0694 0.8161 0.7515 0.036 Uiso 1 1 calc R U
C18 C 0.04473(13) 1.01874(10) 0.70731(8) 0.0236(3) Uani 1 1 d . .
H21 H 0.0031 1.0285 0.7592 0.035 Uiso 1 1 calc R U
H22 H -0.0285 1.0435 0.6566 0.035 Uiso 1 1 calc R U
H23 H 0.1354 1.0648 0.7125 0.035 Uiso 1 1 calc R U
N1 N 0.60167(11) 0.72998(9) 0.67324(7) 0.0244(2) Uani 1 1 d . .
N2 N 0.33519(10) 0.93121(8) 0.69971(6) 0.0154(2) Uani 1 1 d . .
N3 N 0.08090(10) 0.89847(8) 0.69784(6) 0.0180(2) Uani 1 1 d . .
O1 O 0.55712(9) 0.77210(7) 0.87132(5) 0.0202(2) Uani 1 1 d . .
O2 O 0.14134(9) 1.05505(7) 1.06369(5) 0.0212(2) Uani 1 1 d . .
O3 O 0.24584(9) 0.75256(7) 0.72571(5) 0.0208(2) Uani 1 1 d . .

loop_
_atom_site_aniso_label
_atom_site_aniso_U_11
_atom_site_aniso_U_22
_atom_site_aniso_U_33
_atom_site_aniso_U_23
_atom_site_aniso_U_13
_atom_site_aniso_U_12
C1 0.0145(5) 0.0155(5) 0.0153(5) -0.0015(4) 0.0029(4) 0.0006(4)
C2 0.0164(5) 0.0179(5) 0.0177(5) -0.0013(4) 0.0027(4) -0.0025(4)
C3 0.0195(5) 0.0224(6) 0.0217(6) 0.0017(4) 0.0062(4) -0.0039(4)
C4 0.0230(6) 0.0254(6) 0.0201(6) 0.0062(5) 0.0041(4) -0.0027(5)
C5 0.0207(5) 0.0260(6) 0.0138(5) 0.0021(4) 0.0030(4) -0.0024(4)
C6 0.0152(5) 0.0194(5) 0.0174(5) -0.0003(4) 0.0027(4) -0.0018(4)
C7 0.0149(5) 0.0145(5) 0.0157(5) -0.0011(4) 0.0009(4) -0.0019(4)
C8 0.0150(5) 0.0171(5) 0.0137(5) -0.0015(4) 0.0013(4) -0.0017(4)
C9 0.0180(5) 0.0166(5) 0.0163(5) 0.0012(4) 0.0008(4) -0.0001(4)
C10 0.0189(5) 0.0215(6) 0.0143(5) 0.0026(4) 0.0027(4) -0.0013(4)
C11 0.0147(5) 0.0229(6) 0.0135(5) -0.0032(4) 0.0019(4) -0.0006(4)
C12 0.0180(5) 0.0174(5) 0.0171(5) 0.0003(4) 0.0024(4) 0.0012(4)
C13 0.0173(5) 0.0175(5) 0.0146(5) 0.0011(4) 0.0027(4) -0.0008(4)
C14 0.0220(6) 0.0274(6) 0.0213(6) -0.0040(5) 0.0044(4) 0.0067(5)
C15 0.0250(6) 0.0500(8) 0.0197(6) 0.0111(6) -0.0011(5) -0.0058(6)
C16 0.0170(5) 0.0158(5) 0.0123(5) -0.0025(4) 0.0019(4) -0.0012(4)
C17 0.0174(5) 0.0225(6) 0.0322(6) 0.0018(5) 0.0035(5) -0.0045(4)
C18 0.0193(5) 0.0172(6) 0.0325(7) -0.0029(4) 0.0009(5) 0.0034(4)
N1 0.0229(5) 0.0254(5) 0.0264(5) -0.0056(4) 0.0088(4) -0.0004(4)
N2 0.0139(4) 0.0182(5) 0.0136(5) 0.0009(3) 0.0015(3) -0.0007(3)
N3 0.0151(5) 0.0144(5) 0.0243(5) -0.0003(3) 0.0035(4) -0.0006(3)
O1 0.0212(4) 0.0189(4) 0.0198(4) 0.0011(3) 0.0026(3) 0.0045(3)
O2 0.0220(4) 0.0272(4) 0.0154(4) -0.0008(3) 0.0062(3) 0.0051(3)
O3 0.0200(4) 0.0141(4) 0.0273(5) -0.0006(3) 0.0022(3) 0.0005(3)

loop_
_atom_type_symbol
_atom_type_description
_atom_type_scat_dispersion_real
_atom_type_scat_dispersion_imag
_atom_type_scat_source
C C 0.0181 0.0091 'International Tables Vol C Tables 4.2.6.8 and 6.1.1.4'
H H 0.0000 0.0000 'International Tables Vol C Tables 4.2.6.8 and 6.1.1.4'
N N 0.0311 0.0180 'International Tables Vol C Tables 4.2.6.8 and 6.1.1.4'
O O 0.0492 0.0322 'International Tables Vol C Tables 4.2.6.8 and 6.1.1.4'

loop_
_geom_angle_atom_site_label_1
_geom_angle_atom_site_label_2
_geom_angle_atom_site_label_3
_geom_angle
N2 C1 C6 112.30(8)
N2 C1 C2 109.07(8)
C6 C1 C2 107.18(9)
N2 C1 C7 114.31(8)
C6 C1 C7 105.56(8)
C2 C1 C7 108.09(8)
C3 C2 C1 112.01(9)
C3 C2 H1 109.2
C1 C2 H1 109.2
C3 C2 H2 109.2
C1 C2 H2 109.2
H1 C2 H2 107.9
C2 C3 C4 110.56(9)
C2 C3 H3 109.5
C4 C3 H3 109.5
C2 C3 H4 109.5
C4 C3 H4 109.5
H3 C3 H4 108.1
C5 C4 C3 111.18(9)
C5 C4 H5 109.4
C3 C4 H5 109.4
C5 C4 H6 109.4
C3 C4 H6 109.4
H5 C4 H6 108.0
N2 C5 C15 114.95(9)
N2 C5 C4 107.70(9)
C15 C5 C4 111.23(10)
N2 C5 H7 107.6
C15 C5 H7 107.6
C4 C5 H7 107.6
N1 C6 C1 174.51(12)
O1 C7 C8 121.57(10)
O1 C7 C1 117.29(9)
C8 C7 C1 121.05(9)
C13 C8 C9 118.45(10)
C13 C8 C7 124.32(10)
C9 C8 C7 117.19(10)
C10 C9 C8 120.83(10)
C10 C9 H8 119.6
C8 C9 H8 119.6
C9 C10 C11 119.84(10)
C9 C10 H9 120.1
C11 C10 H9 120.1
O2 C11 C12 124.54(10)
O2 C11 C10 115.30(10)
C12 C11 C10 120.16(10)
C13 C12 C11 119.43(10)
C13 C12 H10 120.3
C11 C12 H10 120.3
C12 C13 C8 121.27(10)
C12 C13 H11 119.4
C8 C13 H11 119.4
O2 C14 H12 109.5
O2 C14 H13 109.5
H12 C14 H13 109.5
O2 C14 H14 109.5
H12 C14 H14 109.5
H13 C14 H14 109.5
C5 C15 H15 109.5
C5 C15 H16 109.5
H15 C15 H16 109.5
C5 C15 H17 109.5
H15 C15 H17 109.5
H16 C15 H17 109.5
O3 C16 N3 122.95(10)
O3 C16 N2 120.96(9)
N3 C16 N2 116.07(9)
N3 C17 H18 109.5
N3 C17 H19 109.5
H18 C17 H19 109.5
N3 C17 H20 109.5
H18 C17 H20 109.5
H19 C17 H20 109.5
N3 C18 H21 109.5
N3 C18 H22 109.5
H21 C18 H22 109.5
N3 C18 H23 109.5
H21 C18 H23 109.5
H22 C18 H23 109.5
C16 N2 C1 111.74(8)
C16 N2 C5 117.22(8)
C1 N2 C5 110.90(8)
C16 N3 C17 117.91(9)
C16 N3 C18 126.18(9)
C17 N3 C18 114.66(9)
C11 O2 C14 117.01(9)

loop_
_geom_bond_atom_site_label_1
_geom_bond_atom_site_label_2
_geom_bond_distance
C1 N2 1.4757(13)
C1 C6 1.4982(15)
C1 C2 1.5523(14)
C1 C7 1.5589(14)
C2 C3 1.5247(15)
C2 H1 0.9900
C2 H2 0.9900
C3 C4 1.5270(16)
C3 H3 0.9900
C3 H4 0.9900
C4 C5 1.5267(16)
C4 H5 0.9900
C4 H6 0.9900
C5 N2 1.5027(13)
C5 C15 1.5221(16)
C5 H7 1.0000
C6 N1 1.1436(15)
C7 O1 1.2178(13)
C7 C8 1.4806(15)
C8 C13 1.3966(15)
C8 C9 1.4041(15)
C9 C10 1.3780(16)
C9 H8 0.9500
C10 C11 1.4034(16)
C10 H9 0.9500
C11 O2 1.3592(13)
C11 C12 1.3888(16)
C12 C13 1.3886(15)
C12 H10 0.9500
C13 H11 0.9500
C14 O2 1.4323(14)
C14 H12 0.9800
C14 H13 0.9800
C14 H14 0.9800
C15 H15 0.9800
C15 H16 0.9800
C15 H17 0.9800
C16 O3 1.2298(13)
C16 N3 1.3483(14)
C16 N2 1.4291(13)
C17 N3 1.4552(14)
C17 H18 0.9800
C17 H19 0.9800
C17 H20 0.9800
C18 N3 1.4630(14)
C18 H21 0.9800
C18 H22 0.9800
C18 H23 0.9800

loop_
_geom_torsion_atom_site_label_1
_geom_torsion_atom_site_label_2
_geom_torsion_atom_site_label_3
_geom_torsion_atom_site_label_4
_geom_torsion
N2 C1 C2 C3 -54.80(12)
C6 C1 C2 C3 67.01(11)
C7 C1 C2 C3 -179.64(8)
C1 C2 C3 C4 51.12(12)
C2 C3 C4 C5 -54.24(13)
C3 C4 C5 N2 59.91(12)
C3 C4 C5 C15 -173.29(10)
N2 C1 C7 O1 143.61(10)
C6 C1 C7 O1 19.69(12)
C2 C1 C7 O1 -94.73(11)
N2 C1 C7 C8 -39.75(13)
C6 C1 C7 C8 -163.67(9)
C2 C1 C7 C8 81.91(11)
O1 C7 C8 C13 160.86(10)
C1 C7 C8 C13 -15.64(15)
O1 C7 C8 C9 -16.75(15)
C1 C7 C8 C9 166.75(9)
C13 C8 C9 C10 0.81(16)
C7 C8 C9 C10 178.57(9)
C8 C9 C10 C11 -1.21(16)
C9 C10 C11 O2 -179.73(9)
C9 C10 C11 C12 0.54(16)
O2 C11 C12 C13 -179.20(10)
C10 C11 C12 C13 0.52(16)
C11 C12 C13 C8 -0.91(16)
C9 C8 C13 C12 0.26(16)
C7 C8 C13 C12 -177.32(10)
O3 C16 N2 C1 -25.92(13)
N3 C16 N2 C1 152.53(9)
O3 C16 N2 C5 103.65(12)
N3 C16 N2 C5 -77.89(12)
C6 C1 N2 C16 75.97(11)
C2 C1 N2 C16 -165.37(8)
C7 C1 N2 C16 -44.26(11)
C6 C1 N2 C5 -56.83(11)
C2 C1 N2 C5 61.82(11)
C7 C1 N2 C5 -177.06(8)
C15 C5 N2 C16 40.77(14)
C4 C5 N2 C16 165.37(9)
C15 C5 N2 C1 170.74(10)
C4 C5 N2 C1 -64.67(11)
O3 C16 N3 C17 -9.55(16)
N2 C16 N3 C17 172.02(9)
O3 C16 N3 C18 156.88(11)
N2 C16 N3 C18 -21.54(15)
C12 C11 O2 C14 -2.84(16)
C10 C11 O2 C14 177.44(9)
